data_4108351
loop_
_publ_author_name
'Joshua N. Payette'
'Hisashi Yamamoto'

_publ_section_title
;
 Nitrosobenzene-Mediated C-C Bond Cleavage Reactions and Spectral
 Observation of an Oxazetidin-4-one Ring System
;
_journal_name_full 'Journal of the American Chemical Society'
_journal_page_first 12276
_journal_page_last 12278
_journal_paper_doi 10.1021/ja804325f
_journal_volume 130
_journal_year 2008
_chemical_formula_sum 'C16 H19 N O3'
_chemical_formula_weight 273.32
_chemical_name_systematic
; 
 ? 
;
_space_group_IT_number 2
_symmetry_cell_setting triclinic
_symmetry_space_group_name_Hall '-P 1'
_symmetry_space_group_name_H-M 'P -1'
_atom_sites_solution_hydrogens geom
_atom_sites_solution_primary direct
_atom_sites_solution_secondary difmap
_audit_creation_method SHELXL-97
_cell_angle_alpha 104.005(3)
_cell_angle_beta 116.032(3)
_cell_angle_gamma 99.246(3)
_cell_formula_units_Z 2
_cell_length_a 9.2966(18)
_cell_length_b 9.4895(18)
_cell_length_c 9.5352(18)
_cell_measurement_temperature 103(2)
_cell_volume 698.2(2)
_computing_structure_refinement 'SHELXL-97 (Sheldrick, 1997)'
_computing_structure_solution 'SHELXS-97 (Sheldrick, 1990)'
_diffrn_ambient_temperature 103(2)
_diffrn_measured_fraction_theta_full 0.945
_diffrn_measured_fraction_theta_max 0.945
_diffrn_radiation_monochromator graphite
_diffrn_radiation_source 'fine-focus sealed tube'
_diffrn_radiation_type MoK\a
_diffrn_radiation_wavelength 0.71073
_diffrn_reflns_av_R_equivalents 0.0308
_diffrn_reflns_av_sigmaI/netI 0.0595
_diffrn_reflns_limit_h_max 12
_diffrn_reflns_limit_h_min -11
_diffrn_reflns_limit_k_max 12
_diffrn_reflns_limit_k_min -12
_diffrn_reflns_limit_l_max 12
_diffrn_reflns_limit_l_min -12
_diffrn_reflns_number 8352
_diffrn_reflns_theta_full 28.30
_diffrn_reflns_theta_max 28.30
_diffrn_reflns_theta_min 2.32
_exptl_absorpt_coefficient_mu 0.090
_exptl_absorpt_correction_T_max 0.9858
_exptl_absorpt_correction_T_min 0.9719
_exptl_crystal_density_diffrn 1.300
_exptl_crystal_F_000 292
_exptl_crystal_size_max 0.32
_exptl_crystal_size_mid 0.20
_exptl_crystal_size_min 0.16
_refine_diff_density_max 0.291
_refine_diff_density_min -0.238
_refine_diff_density_rms 0.046
_refine_ls_extinction_method none
_refine_ls_goodness_of_fit_ref 0.946
_refine_ls_hydrogen_treatment mixed
_refine_ls_matrix_type full
_refine_ls_number_parameters 183
_refine_ls_number_reflns 3290
_refine_ls_number_restraints 0
_refine_ls_restrained_S_all 0.946
_refine_ls_R_factor_all 0.0697
_refine_ls_R_factor_gt 0.0474
_refine_ls_shift/su_max 0.000
_refine_ls_shift/su_mean 0.000
_refine_ls_structure_factor_coef Fsqd
_refine_ls_weighting_details 'calc w=1/[\s^2^(Fo^2^)+(0.0467P)^2^+0.0000P] where P=(Fo^2^+2Fc^2^)/3'
_refine_ls_weighting_scheme calc
_refine_ls_wR_factor_gt 0.0978
_refine_ls_wR_factor_ref 0.1049
_reflns_number_gt 2342
_reflns_number_total 3290
_reflns_threshold_expression >2sigma(I)
_cod_data_source_file ja804325f_si_002.cif
_cod_data_source_block paye01s
_cod_database_code 4108351

loop_
_symmetry_equiv_pos_as_xyz
'x, y, z'
'-x, -y, -z'

loop_
_atom_site_label
_atom_site_type_symbol
_atom_site_fract_x
_atom_site_fract_y
_atom_site_fract_z
_atom_site_U_iso_or_equiv
_atom_site_adp_type
_atom_site_occupancy
_atom_site_symmetry_multiplicity
_atom_site_calc_flag
_atom_site_refinement_flags
C1 C 0.38810(19) 0.64113(17) 0.16136(19) 0.0197(3) Uani 1 1 d .
H1 H 0.3820 0.5827 0.2278 0.024 Uiso 1 1 calc R
C2 C 0.52633(19) 0.66735(18) 0.13910(19) 0.0227(4) Uani 1 1 d .
H2 H 0.6162 0.6291 0.1926 0.027 Uiso 1 1 calc R
C3 C 0.5338(2) 0.74883(19) 0.0394(2) 0.0261(4) Uani 1 1 d .
H3 H 0.6287 0.7670 0.0243 0.031 Uiso 1 1 calc R
C4 C 0.4023(2) 0.80407(18) -0.0386(2) 0.0257(4) Uani 1 1 d .
H4 H 0.4067 0.8591 -0.1084 0.031 Uiso 1 1 calc R
C5 C 0.26403(19) 0.77987(17) -0.01586(19) 0.0220(4) Uani 1 1 d .
H5 H 0.1740 0.8176 -0.0701 0.026 Uiso 1 1 calc R
C6 C 0.25843(18) 0.70015(16) 0.08671(18) 0.0180(3) Uani 1 1 d .
C7 C 0.12355(18) 0.77886(17) 0.25856(18) 0.0185(3) Uani 1 1 d .
C8 C 0.27780(19) 0.79578(18) 0.42678(18) 0.0206(3) Uani 1 1 d .
H8 H 0.3872 0.8050 0.4284 0.025 Uiso 1 1 calc R
C9 C 0.2082(2) 0.65640(19) 0.4599(2) 0.0279(4) Uani 1 1 d .
H9A H 0.1740 0.5586 0.3698 0.034 Uiso 1 1 calc R
H9B H 0.2860 0.6524 0.5694 0.034 Uiso 1 1 calc R
C10 C 0.0590(2) 0.7060(2) 0.4568(2) 0.0297(4) Uani 1 1 d .
H10 H -0.0140 0.6404 0.4831 0.036 Uiso 1 1 calc R
C11 C 0.1472(2) 0.8680(2) 0.5759(2) 0.0294(4) Uani 1 1 d .
H11 H 0.1156 0.9220 0.6499 0.035 Uiso 1 1 calc R
C12 C 0.2772(2) 0.92209(19) 0.5591(2) 0.0266(4) Uani 1 1 d .
H12 H 0.3556 1.0217 0.6190 0.032 Uiso 1 1 calc R
C13 C -0.02740(19) 0.71367(19) 0.2788(2) 0.0241(4) Uani 1 1 d .
H13A H -0.0974 0.6111 0.1937 0.029 Uiso 1 1 calc R
H13B H -0.0985 0.7820 0.2702 0.029 Uiso 1 1 calc R
C14 C 0.12383(19) 0.93128(17) 0.23090(18) 0.0187(3) Uani 1 1 d .
C15 C 0.2953(2) 1.15202(17) 0.2405(2) 0.0235(4) Uani 1 1 d .
H15A H 0.2004 1.1354 0.1293 0.028 Uiso 1 1 calc R
H15B H 0.4009 1.1803 0.2375 0.028 Uiso 1 1 calc R
C16 C 0.2964(2) 1.28073(18) 0.3696(2) 0.0291(4) Uani 1 1 d .
H16A H 0.1839 1.2628 0.3571 0.044 Uiso 1 1 calc R
H16B H 0.3287 1.3771 0.3546 0.044 Uiso 1 1 calc R
H16C H 0.3774 1.2861 0.4812 0.044 Uiso 1 1 calc R
N1 N 0.11744(15) 0.66530(14) 0.11452(15) 0.0184(3) Uani 1 1 d .
O1 O -0.03315(13) 0.65529(12) -0.03267(13) 0.0229(3) Uani 1 1 d .
H1A H -0.0859 0.5632 -0.0929 0.034 Uiso 1 1 calc R
O2 O 0.27927(12) 1.01136(11) 0.27561(13) 0.0203(3) Uani 1 1 d .
O3 O 0.00206(13) 0.97403(12) 0.17437(13) 0.0227(3) Uani 1 1 d .

loop_
_atom_site_aniso_label
_atom_site_aniso_U_11
_atom_site_aniso_U_22
_atom_site_aniso_U_33
_atom_site_aniso_U_23
_atom_site_aniso_U_13
_atom_site_aniso_U_12
C1 0.0195(8) 0.0179(8) 0.0187(8) 0.0047(6) 0.0086(7) 0.0042(6)
C2 0.0165(8) 0.0250(9) 0.0237(9) 0.0048(7) 0.0093(7) 0.0073(7)
C3 0.0231(9) 0.0300(9) 0.0253(9) 0.0052(7) 0.0157(8) 0.0047(7)
C4 0.0292(9) 0.0256(9) 0.0219(8) 0.0087(7) 0.0136(7) 0.0044(7)
C5 0.0208(8) 0.0211(8) 0.0196(8) 0.0051(7) 0.0077(7) 0.0057(7)
C6 0.0159(8) 0.0158(8) 0.0168(7) 0.0008(6) 0.0070(6) 0.0020(6)
C7 0.0150(8) 0.0203(8) 0.0187(8) 0.0048(6) 0.0082(6) 0.0053(6)
C8 0.0170(8) 0.0252(8) 0.0194(8) 0.0067(7) 0.0088(7) 0.0084(7)
C9 0.0324(10) 0.0264(9) 0.0255(9) 0.0113(7) 0.0128(8) 0.0120(8)
C10 0.0309(10) 0.0331(10) 0.0351(10) 0.0153(8) 0.0231(9) 0.0095(8)
C11 0.0356(10) 0.0350(10) 0.0264(9) 0.0123(8) 0.0192(8) 0.0189(8)
C12 0.0293(9) 0.0265(9) 0.0196(8) 0.0056(7) 0.0095(7) 0.0094(7)
C13 0.0179(8) 0.0258(9) 0.0292(9) 0.0090(7) 0.0128(7) 0.0062(7)
C14 0.0167(8) 0.0221(8) 0.0149(8) 0.0030(6) 0.0078(6) 0.0053(6)
C15 0.0214(9) 0.0216(9) 0.0259(9) 0.0107(7) 0.0103(7) 0.0036(7)
C16 0.0273(9) 0.0218(9) 0.0297(9) 0.0071(8) 0.0081(8) 0.0083(7)
N1 0.0115(6) 0.0210(7) 0.0166(7) 0.0043(5) 0.0033(5) 0.0043(5)
O1 0.0140(6) 0.0222(6) 0.0197(6) 0.0036(5) 0.0007(5) 0.0031(4)
O2 0.0156(6) 0.0185(6) 0.0250(6) 0.0064(5) 0.0096(5) 0.0047(4)
O3 0.0174(6) 0.0258(6) 0.0234(6) 0.0079(5) 0.0085(5) 0.0093(5)

loop_
_atom_type_symbol
_atom_type_description
_atom_type_scat_dispersion_real
_atom_type_scat_dispersion_imag
_atom_type_scat_source
C C 0.0033 0.0016 'International Tables Vol C Tables 4.2.6.8 and 6.1.1.4'
H H 0.0000 0.0000 'International Tables Vol C Tables 4.2.6.8 and 6.1.1.4'
O O 0.0106 0.0060 'International Tables Vol C Tables 4.2.6.8 and 6.1.1.4'
N N 0.0061 0.0033 'International Tables Vol C Tables 4.2.6.8 and 6.1.1.4'

loop_
_geom_angle_atom_site_label_1
_geom_angle_atom_site_label_2
_geom_angle_atom_site_label_3
_geom_angle
C2 C1 C6 120.09(15)
C3 C2 C1 120.17(15)
C2 C3 C4 119.65(15)
C3 C4 C5 120.67(15)
C6 C5 C4 119.45(15)
C5 C6 C1 119.92(14)
C5 C6 N1 123.53(13)
C1 C6 N1 116.45(13)
N1 C7 C14 109.75(12)
N1 C7 C13 109.18(12)
C14 C7 C13 112.07(12)
N1 C7 C8 110.83(12)
C14 C7 C8 112.30(12)
C13 C7 C8 102.51(12)
C12 C8 C9 99.57(13)
C12 C8 C7 105.36(12)
C9 C8 C7 100.67(12)
C10 C9 C8 93.84(12)
C11 C10 C9 100.47(13)
C11 C10 C13 106.51(14)
C9 C10 C13 100.35(13)
C12 C11 C10 107.70(15)
C11 C12 C8 107.51(15)
C7 C13 C10 103.03(12)
O3 C14 O2 123.94(14)
O3 C14 C7 125.51(14)
O2 C14 C7 110.54(12)
O2 C15 C16 111.74(13)
C6 N1 O1 107.95(11)
C6 N1 C7 117.00(11)
O1 N1 C7 105.74(10)
C14 O2 C15 116.42(12)

loop_
_geom_bond_atom_site_label_1
_geom_bond_atom_site_label_2
_geom_bond_distance
C1 C2 1.386(2)
C1 C6 1.389(2)
C2 C3 1.380(2)
C3 C4 1.386(2)
C4 C5 1.388(2)
C5 C6 1.386(2)
C6 N1 1.4512(19)
C7 N1 1.4988(19)
C7 C14 1.532(2)
C7 C13 1.551(2)
C7 C8 1.561(2)
C8 C12 1.518(2)
C8 C9 1.541(2)
C9 C10 1.526(2)
C10 C11 1.503(2)
C10 C13 1.553(2)
C11 C12 1.326(2)
C14 O3 1.2060(17)
C14 O2 1.3405(18)
C15 O2 1.4535(17)
C15 C16 1.505(2)
N1 O1 1.4515(15)

loop_
_geom_torsion_atom_site_label_1
_geom_torsion_atom_site_label_2
_geom_torsion_atom_site_label_3
_geom_torsion_atom_site_label_4
_geom_torsion
C6 C1 C2 C3 -1.6(2)
C1 C2 C3 C4 -0.1(2)
C2 C3 C4 C5 0.8(2)
C3 C4 C5 C6 0.3(2)
C4 C5 C6 C1 -2.0(2)
C4 C5 C6 N1 -178.16(14)
C2 C1 C6 C5 2.7(2)
C2 C1 C6 N1 179.11(13)
N1 C7 C8 C12 175.47(12)
C14 C7 C8 C12 52.31(16)
C13 C7 C8 C12 -68.15(15)
N1 C7 C8 C9 -81.40(14)
C14 C7 C8 C9 155.44(12)
C13 C7 C8 C9 34.98(14)
C12 C8 C9 C10 50.12(14)
C7 C8 C9 C10 -57.64(13)
C8 C9 C10 C11 -50.50(14)
C8 C9 C10 C13 58.62(13)
C9 C10 C11 C12 33.62(17)
C13 C10 C11 C12 -70.59(17)
C10 C11 C12 C8 0.11(18)
C9 C8 C12 C11 -33.32(17)
C7 C8 C12 C11 70.64(16)
N1 C7 C13 C10 119.13(13)
C14 C7 C13 C10 -119.05(14)
C8 C7 C13 C10 1.57(15)
C11 C10 C13 C7 66.27(16)
C9 C10 C13 C7 -38.02(15)
N1 C7 C14 O3 97.11(17)
C13 C7 C14 O3 -24.4(2)
C8 C7 C14 O3 -139.13(15)
N1 C7 C14 O2 -81.75(14)
C13 C7 C14 O2 156.77(12)
C8 C7 C14 O2 42.01(16)
C5 C6 N1 O1 28.15(18)
C1 C6 N1 O1 -148.10(12)
C5 C6 N1 C7 -90.87(17)
C1 C6 N1 C7 92.89(16)
C14 C7 N1 C6 62.73(16)
C13 C7 N1 C6 -174.07(12)
C8 C7 N1 C6 -61.88(17)
C14 C7 N1 O1 -57.47(14)
C13 C7 N1 O1 65.74(14)
C8 C7 N1 O1 177.92(11)
O3 C14 O2 C15 -4.8(2)
C7 C14 O2 C15 174.08(12)
C16 C15 O2 C14 80.24(16)
